data_1539667
loop_
_publ_author_name
'Cao, H.'
'Dalley, N.K.'
'Boerio-Goates, J.'

_publ_section_title
;
 Calorimetric and structural studies of langbeinite-type Tl2 Cd2 (S O4)3
;
_journal_name_full Ferroelectrics
_journal_page_first 45
_journal_page_last 56
_journal_volume 146
_journal_year 1993
_chemical_formula_sum 'Cd2 O12 S3 Tl2'
_chemical_name_systematic 'Tl2 Cd2 (S O4)3'
_space_group_IT_number 198
_symmetry_space_group_name_Hall 'P 2ac 2ab 3'
_symmetry_space_group_name_H-M 'P 21 3'
_cell_angle_alpha 90
_cell_angle_beta 90
_cell_angle_gamma 90
_cell_formula_units_Z 4
_cell_length_a 10.3745
_cell_length_b 10.3745
_cell_length_c 10.3745
_cell_volume 1116.610
_citation_journal_id_ASTM FEROA8
_cod_data_source_file Cao_FEROA8_1993_1688.cif
_cod_data_source_block Cd2O12S3Tl2
_cod_original_cell_volume 1116.61
_cod_database_code 1539667

loop_
_symmetry_equiv_pos_as_xyz
x,y,z
-x+1/2,-y,z+1/2
x+1/2,-y+1/2,-z
-x,y+1/2,-z+1/2
z,x,y
-z+1/2,-x,y+1/2
z+1/2,-x+1/2,-y
-z,x+1/2,-y+1/2
y,z,x
y+1/2,-z+1/2,-x
-y,z+1/2,-x+1/2
-y+1/2,-z,x+1/2

loop_
_atom_site_label
_atom_site_type_symbol
_atom_site_fract_x
_atom_site_fract_y
_atom_site_fract_z
_atom_site_occupancy
_atom_site_U_iso_or_equiv
S1 S+6 0.223 0.3755 0.013 1 0.0
O3 O-2 0.2364 0.4962 0.9379 1 0.0
Tl1 Tl+1 0.818 0.818 0.818 1 0.0
O4 O-2 0.25 0.4016 0.1502 1 0.0
O1 O-2 0.314 0.278 0.9627 1 0.0
Tl2 Tl+1 0.0521 0.0521 0.0521 1 0.0
Cd1 Cd+2 0.3322 0.3322 0.3322 1 0.0
Cd2 Cd+2 0.5896 0.5896 0.5896 1 0.0
O2 O-2 0.0894 0.3264 0.9994 1 0.0
